data_1576904
loop_
_publ_author_name
'Chen, Guo-Yang'
'Lin, Hao-Wei'
'Ablez, Abdusalam'
'Guo, Xin-Pin'
'Ren, Yu-Wei'
'Luo, Jia-Hua'
'Zou, Qing-Hua'
'Du, Ke-Zhao'
'Wang, Ze-Ping'
'Huang, Xiao-Ying'

_publ_section_title
;
 A dicationic ionic liquid strategy to enhance the thermal stability of
 manganese bromide scintillators.
;
_journal_issue 11
_journal_name_full 'Chemical science'
_journal_page_first 5532
_journal_page_last 5541
_journal_paper_doi 10.1039/d5sc07813j
_journal_volume 17
_journal_year 2026
_chemical_formula_sum 'C16 H34 Br4 Mn N2'
_chemical_formula_weight 629.03
_space_group_crystal_system monoclinic
_space_group_IT_number 14
_space_group_name_Hall '-P 2ybc'
_space_group_name_H-M_alt 'P 1 21/c 1'
_atom_sites_solution_hydrogens geom
_audit_creation_date 2025-11-28
_audit_creation_method
;
Olex2 1.5
(compiled 2025.07.13 svn.rb7424aed for OlexSys, GUI svn.r7314)
;
_audit_update_record
;
2025-12-10 deposited with the CCDC.	2026-01-13 downloaded from the CCDC.
;
_cell_angle_alpha 90
_cell_angle_beta 90.395(4)
_cell_angle_gamma 90
_cell_formula_units_Z 4
_cell_length_a 10.6593(5)
_cell_length_b 15.9035(6)
_cell_length_c 13.8171(5)
_cell_measurement_reflns_used 5030
_cell_measurement_temperature 300(2)
_cell_measurement_theta_max 30.569
_cell_measurement_theta_min 1.911
_cell_volume 2342.22(16)
_computing_molecular_graphics 'Olex2 1.5 (Dolomanov et al., 2009)'
_computing_publication_material 'Olex2 1.5 (Dolomanov et al., 2009)'
_computing_structure_refinement 'SHELXL-2019/2 (Sheldrick, 2019)'
_diffrn_ambient_temperature 300(2)
_diffrn_detector_area_resol_mean 10.0000
_diffrn_measured_fraction_theta_full 0.981
_diffrn_measured_fraction_theta_max 0.767
_diffrn_measurement_device_type 'XtaLAB Synergy R, HyPix'
_diffrn_measurement_method '\w scans'
_diffrn_radiation_type MoK\a
_diffrn_radiation_wavelength 0.71073
_diffrn_reflns_av_R_equivalents 0.0233
_diffrn_reflns_av_unetI/netI 0.0324
_diffrn_reflns_Laue_measured_fraction_full 0.981
_diffrn_reflns_Laue_measured_fraction_max 0.767
_diffrn_reflns_limit_h_max 11
_diffrn_reflns_limit_h_min -14
_diffrn_reflns_limit_k_max 21
_diffrn_reflns_limit_k_min -19
_diffrn_reflns_limit_l_max 19
_diffrn_reflns_limit_l_min -15
_diffrn_reflns_number 15238
_diffrn_reflns_point_group_measured_fraction_full 0.981
_diffrn_reflns_point_group_measured_fraction_max 0.767
_diffrn_reflns_theta_full 25.242
_diffrn_reflns_theta_max 30.569
_diffrn_reflns_theta_min 1.911
_diffrn_source 'micro-focus sealed X-ray tube'
_exptl_absorpt_coefficient_mu 7.389
_exptl_absorpt_correction_T_max 1.00000
_exptl_absorpt_correction_T_min 0.49525
_exptl_absorpt_correction_type multi-scan
_exptl_absorpt_process_details
;
CrysAlisPro, Agilent Technologies,
Version 1.171.36.28 (release 01-02-2013 CrysAlis171 .NET)
(compiled Feb  1 2013,16:14:44)
Empirical absorption correction using spherical harmonics,
 implemented in SCALE3 ABSPACK scaling algorithm.
;
_exptl_crystal_colour green
_exptl_crystal_density_diffrn 1.784
_exptl_crystal_description flake
_exptl_crystal_F_000 1236
_exptl_crystal_size_max 0.2
_exptl_crystal_size_mid 0.2
_exptl_crystal_size_min 0.15
_refine_diff_density_max 0.849
_refine_diff_density_min -0.540
_refine_diff_density_rms 0.074
_refine_ls_extinction_method none
_refine_ls_goodness_of_fit_ref 1.018
_refine_ls_hydrogen_treatment constr
_refine_ls_matrix_type full
_refine_ls_number_parameters 210
_refine_ls_number_reflns 5512
_refine_ls_number_restraints 11
_refine_ls_restrained_S_all 1.045
_refine_ls_R_factor_all 0.0754
_refine_ls_R_factor_gt 0.0407
_refine_ls_shift/su_max 0.001
_refine_ls_shift/su_mean 0.000
_refine_ls_structure_factor_coef Fsqd
_refine_ls_weighting_details 'w=1/[\s^2^(Fo^2^)+(0.0422P)^2^+2.6705P] where P=(Fo^2^+2Fc^2^)/3'
_refine_ls_weighting_scheme calc
_refine_ls_wR_factor_gt 0.0935
_refine_ls_wR_factor_ref 0.1050
_reflns_Friedel_coverage 0.000
_reflns_number_gt 3596
_reflns_number_total 5512
_reflns_threshold_expression 'I > 2\s(I)'
_cod_data_source_file d5sc07813j3.cif
_cod_data_source_block x
_cod_database_code 1576904
_shelx_shelxl_version_number 2019/3
_shelx_space_group_comment
;
The symmetry employed for this shelxl refinement is uniquely defined
by the following loop, which should always be used as a source of
symmetry information in preference to the above space-group names.
They are only intended as comments.
;
_shelx_estimated_absorpt_t_max 0.404
_shelx_estimated_absorpt_t_min 0.320
_olex2_refinement_description
;
1. Restrained distances
 C8-C9
 1.52 with sigma of 0.01
 C10-C11 \\sim C11-C12 \\sim C12-C13 \\sim C13-C14
 with sigma of 0.01
 C9-C10 \\sim C9-C14 \\sim C9-C16
 with sigma of 0.01
2. Rigid bond restraints
 N2, C9
 with sigma for 1-2 distances of 0.0001 and sigma for 1-3 distances of 0.0001
3.a Secondary CH2 refined with riding coordinates:
 C1(H1A,H1B), C2(H2A,H2B), C3(H3A,H3B), C4(H4A,H4B), C5(H5A,H5B), C6(H6A,H6B),
 C7(H7A,H7B), C8(H8A,H8B), C9(H9A,H9B), C10(H10A,H10B), C11(H11A,H11B),
 C12(H12A,H12B), C13(H13A,H13B), C14(H14A,H14B)
3.b Idealised Me refined as rotating group:
 C15(H15A,H15B,H15C), C16(H16A,H16B,H16C)
;
_olex2_submission_special_instructions 'No special instructions were received'

loop_
_space_group_symop_operation_xyz
'x, y, z'
'-x, y+1/2, -z+1/2'
'-x, -y, -z'
'x, -y-1/2, z-1/2'

loop_
_atom_site_label
_atom_site_type_symbol
_atom_site_fract_x
_atom_site_fract_y
_atom_site_fract_z
_atom_site_U_iso_or_equiv
_atom_site_adp_type
_atom_site_occupancy
_atom_site_site_symmetry_order
_atom_site_calc_flag
_atom_site_refinement_flags_posn
_atom_site_refinement_flags_adp
_atom_site_refinement_flags_occupancy
_atom_site_disorder_assembly
_atom_site_disorder_group
Br1 Br 0.24311(5) 0.43383(3) 0.85480(4) 0.06876(15) Uani 1 1 d . . . . .
Br2 Br 0.20513(6) 0.56863(3) 0.59413(4) 0.07740(17) Uani 1 1 d . . . . .
Br3 Br 0.19917(5) 0.68828(3) 0.85575(3) 0.06615(15) Uani 1 1 d . . . . .
Br4 Br 0.52085(5) 0.58322(4) 0.75626(4) 0.07819(17) Uani 1 1 d . . . . .
Mn1 Mn 0.28759(6) 0.56686(4) 0.76369(4) 0.05164(17) Uani 1 1 d . . . . .
N1 N 0.3947(4) 0.3174(3) 0.5407(3) 0.0743(11) Uani 1 1 d . . . . .
N2 N 0.7938(5) 0.1079(3) 0.3322(3) 0.0825(13) Uani 1 1 d . U . . .
C1 C 0.3386(8) 0.3151(5) 0.6402(4) 0.117(2) Uani 1 1 d . . . . .
H1A H 0.322629 0.372044 0.661881 0.141 Uiso 1 1 calc R U . . .
H1B H 0.397887 0.289540 0.684903 0.141 Uiso 1 1 calc R U . . .
C2 C 0.2178(10) 0.2659(5) 0.6410(6) 0.135(3) Uani 1 1 d . . . . .
H2A H 0.236335 0.207198 0.628311 0.161 Uiso 1 1 calc R U . . .
H2B H 0.181432 0.269460 0.704998 0.161 Uiso 1 1 calc R U . . .
C3 C 0.1238(7) 0.2959(5) 0.5684(7) 0.132(3) Uani 1 1 d . . . . .
H3A H 0.051850 0.258544 0.568022 0.159 Uiso 1 1 calc R U . . .
H3B H 0.095044 0.351665 0.586120 0.159 Uiso 1 1 calc R U . . .
C4 C 0.1792(6) 0.2985(5) 0.4708(5) 0.112(2) Uani 1 1 d . . . . .
H4A H 0.119081 0.322802 0.425810 0.134 Uiso 1 1 calc R U . . .
H4B H 0.196966 0.241630 0.449628 0.134 Uiso 1 1 calc R U . . .
C5 C 0.2980(6) 0.3491(3) 0.4688(4) 0.0851(16) Uani 1 1 d . . . . .
H5A H 0.278601 0.407366 0.483278 0.102 Uiso 1 1 calc R U . . .
H5B H 0.332944 0.346996 0.404228 0.102 Uiso 1 1 calc R U . . .
C6 C 0.4475(5) 0.2328(3) 0.5150(4) 0.0804(14) Uani 1 1 d . . . . .
H6A H 0.509667 0.217456 0.563488 0.096 Uiso 1 1 calc R U . . .
H6B H 0.380498 0.191608 0.517990 0.096 Uiso 1 1 calc R U . . .
C7 C 0.5064(6) 0.2277(4) 0.4182(4) 0.0931(18) Uani 1 1 d . . . . .
H7A H 0.546872 0.280505 0.402459 0.112 Uiso 1 1 calc R U . . .
H7B H 0.443371 0.215879 0.369070 0.112 Uiso 1 1 calc R U . . .
C8 C 0.6018(7) 0.1578(5) 0.4220(5) 0.108(2) Uani 1 1 d D . . . .
H8A H 0.664432 0.171033 0.470886 0.130 Uiso 1 1 calc R U . . .
H8B H 0.560346 0.106181 0.441209 0.130 Uiso 1 1 calc R U . . .
C9 C 0.6632(6) 0.1445(4) 0.3311(4) 0.108(2) Uani 1 1 d D U . . .
H9A H 0.666663 0.198087 0.297731 0.129 Uiso 1 1 calc R U . . .
H9B H 0.610400 0.107596 0.292420 0.129 Uiso 1 1 calc R U . . .
C10 C 0.8080(7) 0.0812(4) 0.2258(4) 0.105(2) Uani 1 1 d D . . . .
H10A H 0.728642 0.058111 0.203537 0.126 Uiso 1 1 calc R U . . .
H10B H 0.824823 0.130988 0.187415 0.126 Uiso 1 1 calc R U . . .
C11 C 0.9034(6) 0.0215(3) 0.2079(4) 0.0918(18) Uani 1 1 d D . . . .
H11A H 0.984259 0.048999 0.214362 0.110 Uiso 1 1 calc R U . . .
H11B H 0.895481 0.002081 0.141576 0.110 Uiso 1 1 calc R U . . .
C12 C 0.9014(5) -0.0523(3) 0.2728(3) 0.0717(13) Uani 1 1 d D . . . .
H12A H 0.977802 -0.084468 0.264055 0.086 Uiso 1 1 calc R U . . .
H12B H 0.831192 -0.088082 0.255069 0.086 Uiso 1 1 calc R U . . .
C13 C 0.8904(6) -0.0285(3) 0.3760(4) 0.0918(18) Uani 1 1 d D . . . .
H13A H 0.873588 -0.078828 0.413402 0.110 Uiso 1 1 calc R U . . .
H13B H 0.970384 -0.006182 0.397863 0.110 Uiso 1 1 calc R U . . .
C14 C 0.7941(7) 0.0326(4) 0.3964(4) 0.116(3) Uani 1 1 d D . . . .
H14A H 0.804172 0.051251 0.462892 0.139 Uiso 1 1 calc R U . . .
H14B H 0.713065 0.005222 0.391155 0.139 Uiso 1 1 calc R U . . .
C15 C 0.5002(8) 0.3814(5) 0.5450(6) 0.136(3) Uani 1 1 d . . . . .
H15A H 0.537446 0.386581 0.482226 0.204 Uiso 1 1 calc R U . . .
H15B H 0.562560 0.363236 0.590875 0.204 Uiso 1 1 calc R U . . .
H15C H 0.467278 0.434914 0.564606 0.204 Uiso 1 1 calc R U . . .
C16 C 0.8857(6) 0.1683(4) 0.3607(5) 0.105(2) Uani 1 1 d D . . . .
H16A H 0.967637 0.143466 0.357191 0.158 Uiso 1 1 calc R U . . .
H16B H 0.869932 0.186045 0.425881 0.158 Uiso 1 1 calc R U . . .
H16C H 0.881399 0.215958 0.318195 0.158 Uiso 1 1 calc R U . . .

loop_
_atom_site_aniso_label
_atom_site_aniso_U_11
_atom_site_aniso_U_22
_atom_site_aniso_U_33
_atom_site_aniso_U_23
_atom_site_aniso_U_13
_atom_site_aniso_U_12
Br1 0.0854(4) 0.0532(2) 0.0679(3) 0.0101(2) 0.0130(2) 0.0028(2)
Br2 0.0875(4) 0.0904(4) 0.0542(3) -0.0024(2) -0.0010(2) -0.0023(3)
Br3 0.0855(4) 0.0553(2) 0.0577(3) -0.00228(19) 0.0069(2) 0.0180(2)
Br4 0.0524(3) 0.0981(4) 0.0842(3) 0.0161(3) 0.0098(2) 0.0062(2)
Mn1 0.0547(4) 0.0480(3) 0.0523(3) 0.0014(3) 0.0085(3) 0.0045(3)
N1 0.087(3) 0.080(3) 0.056(2) -0.007(2) 0.018(2) -0.019(2)
N2 0.116(3) 0.063(2) 0.068(3) 0.017(2) 0.032(3) 0.027(2)
C1 0.166(7) 0.125(5) 0.061(3) -0.005(3) 0.040(4) -0.026(5)
C2 0.201(10) 0.095(5) 0.108(5) -0.016(4) 0.085(6) -0.055(6)
C3 0.096(6) 0.125(6) 0.177(8) -0.034(6) 0.075(6) -0.024(5)
C4 0.084(4) 0.122(5) 0.130(6) -0.022(4) 0.000(4) 0.002(4)
C5 0.105(5) 0.069(3) 0.082(4) 0.004(3) 0.033(3) 0.012(3)
C6 0.082(4) 0.086(4) 0.074(3) 0.012(3) 0.008(3) -0.001(3)
C7 0.110(5) 0.077(3) 0.093(4) 0.003(3) 0.037(3) 0.006(3)
C8 0.094(5) 0.135(5) 0.096(4) 0.021(4) 0.027(4) 0.026(4)
C9 0.104(4) 0.120(5) 0.099(4) 0.031(4) 0.018(4) 0.022(4)
C10 0.155(7) 0.090(4) 0.071(4) 0.026(3) 0.014(4) 0.026(4)
C11 0.130(5) 0.080(4) 0.066(3) 0.006(3) 0.025(3) 0.022(3)
C12 0.073(3) 0.062(3) 0.080(3) 0.001(2) 0.009(3) 0.013(2)
C13 0.128(5) 0.069(3) 0.079(4) 0.020(3) 0.010(3) 0.028(3)
C14 0.172(7) 0.097(4) 0.080(4) 0.037(3) 0.044(4) 0.054(5)
C15 0.143(7) 0.128(6) 0.136(6) -0.032(5) 0.027(5) -0.076(5)
C16 0.114(5) 0.114(5) 0.088(4) 0.022(4) 0.006(4) 0.009(4)

loop_
_atom_type_symbol
_atom_type_description
_atom_type_scat_dispersion_real
_atom_type_scat_dispersion_imag
_atom_type_scat_source
C C 0.0033 0.0016 'International Tables Vol C Tables 4.2.6.8 and 6.1.1.4'
H H 0.0000 0.0000 'International Tables Vol C Tables 4.2.6.8 and 6.1.1.4'
N N 0.0061 0.0033 'International Tables Vol C Tables 4.2.6.8 and 6.1.1.4'
Mn Mn 0.3368 0.7283 'International Tables Vol C Tables 4.2.6.8 and 6.1.1.4'
Br Br -0.2901 2.4595 'International Tables Vol C Tables 4.2.6.8 and 6.1.1.4'

loop_
_geom_angle_atom_site_label_1
_geom_angle_atom_site_label_2
_geom_angle_atom_site_label_3
_geom_angle
_geom_angle_site_symmetry_1
_geom_angle_site_symmetry_3
_geom_angle_publ_flag
Br2 Mn1 Br1 114.45(3) . . ?
Br2 Mn1 Br3 109.70(3) . . ?
Br2 Mn1 Br4 107.68(3) . . ?
Br3 Mn1 Br1 108.83(3) . . ?
Br3 Mn1 Br4 108.58(3) . . ?
Br4 Mn1 Br1 107.43(3) . . ?
C1 N1 C5 109.6(5) . . ?
C1 N1 C15 106.3(5) . . ?
C5 N1 C15 107.6(5) . . ?
C6 N1 C1 110.3(4) . . ?
C6 N1 C5 113.5(4) . . ?
C6 N1 C15 109.3(5) . . ?
C9 N2 C10 101.1(4) . . ?
C14 N2 C9 108.3(4) . . ?
C14 N2 C10 110.3(4) . . ?
C16 N2 C9 112.1(4) . . ?
C16 N2 C10 112.2(5) . . ?
C16 N2 C14 112.2(5) . . ?
N1 C1 H1A 109.3 . . ?
N1 C1 H1B 109.3 . . ?
N1 C1 C2 111.4(5) . . ?
H1A C1 H1B 108.0 . . ?
C2 C1 H1A 109.3 . . ?
C2 C1 H1B 109.3 . . ?
C1 C2 H2A 108.9 . . ?
C1 C2 H2B 108.9 . . ?
H2A C2 H2B 107.7 . . ?
C3 C2 C1 113.5(6) . . ?
C3 C2 H2A 108.9 . . ?
C3 C2 H2B 108.9 . . ?
C2 C3 H3A 109.5 . . ?
C2 C3 H3B 109.5 . . ?
H3A C3 H3B 108.1 . . ?
C4 C3 C2 110.6(6) . . ?
C4 C3 H3A 109.5 . . ?
C4 C3 H3B 109.5 . . ?
C3 C4 H4A 109.2 . . ?
C3 C4 H4B 109.2 . . ?
C3 C4 C5 112.0(6) . . ?
H4A C4 H4B 107.9 . . ?
C5 C4 H4A 109.2 . . ?
C5 C4 H4B 109.2 . . ?
N1 C5 H5A 109.1 . . ?
N1 C5 H5B 109.1 . . ?
C4 C5 N1 112.3(5) . . ?
C4 C5 H5A 109.1 . . ?
C4 C5 H5B 109.1 . . ?
H5A C5 H5B 107.9 . . ?
N1 C6 H6A 108.5 . . ?
N1 C6 H6B 108.5 . . ?
H6A C6 H6B 107.5 . . ?
C7 C6 N1 115.1(4) . . ?
C7 C6 H6A 108.5 . . ?
C7 C6 H6B 108.5 . . ?
C6 C7 H7A 110.2 . . ?
C6 C7 H7B 110.2 . . ?
C6 C7 C8 107.4(5) . . ?
H7A C7 H7B 108.5 . . ?
C8 C7 H7A 110.2 . . ?
C8 C7 H7B 110.2 . . ?
C7 C8 H8A 109.0 . . ?
C7 C8 H8B 109.0 . . ?
H8A C8 H8B 107.8 . . ?
C9 C8 C7 112.9(5) . . ?
C9 C8 H8A 109.0 . . ?
C9 C8 H8B 109.0 . . ?
N2 C9 H9A 107.7 . . ?
N2 C9 H9B 107.7 . . ?
C8 C9 N2 118.3(5) . . ?
C8 C9 H9A 107.7 . . ?
C8 C9 H9B 107.7 . . ?
H9A C9 H9B 107.1 . . ?
N2 C10 H10A 108.4 . . ?
N2 C10 H10B 108.4 . . ?
H10A C10 H10B 107.5 . . ?
C11 C10 N2 115.3(5) . . ?
C11 C10 H10A 108.4 . . ?
C11 C10 H10B 108.4 . . ?
C10 C11 H11A 108.6 . . ?
C10 C11 H11B 108.6 . . ?
C10 C11 C12 114.4(5) . . ?
H11A C11 H11B 107.6 . . ?
C12 C11 H11A 108.6 . . ?
C12 C11 H11B 108.6 . . ?
C11 C12 H12A 109.1 . . ?
C11 C12 H12B 109.1 . . ?
C11 C12 C13 112.5(4) . . ?
H12A C12 H12B 107.8 . . ?
C13 C12 H12A 109.1 . . ?
C13 C12 H12B 109.1 . . ?
C12 C13 H13A 108.5 . . ?
C12 C13 H13B 108.5 . . ?
H13A C13 H13B 107.5 . . ?
C14 C13 C12 115.0(5) . . ?
C14 C13 H13A 108.5 . . ?
C14 C13 H13B 108.5 . . ?
N2 C14 H14A 108.5 . . ?
N2 C14 H14B 108.5 . . ?
C13 C14 N2 115.1(5) . . ?
C13 C14 H14A 108.5 . . ?
C13 C14 H14B 108.5 . . ?
H14A C14 H14B 107.5 . . ?
N1 C15 H15A 109.5 . . ?
N1 C15 H15B 109.5 . . ?
N1 C15 H15C 109.5 . . ?
H15A C15 H15B 109.5 . . ?
H15A C15 H15C 109.5 . . ?
H15B C15 H15C 109.5 . . ?
N2 C16 H16A 109.5 . . ?
N2 C16 H16B 109.5 . . ?
N2 C16 H16C 109.5 . . ?
H16A C16 H16B 109.5 . . ?
H16A C16 H16C 109.5 . . ?
H16B C16 H16C 109.5 . . ?

loop_
_geom_bond_atom_site_label_1
_geom_bond_atom_site_label_2
_geom_bond_distance
_geom_bond_site_symmetry_2
_geom_bond_publ_flag
Br1 Mn1 2.5086(7) . ?
Br2 Mn1 2.4967(8) . ?
Br3 Mn1 2.5004(7) . ?
Br4 Mn1 2.5028(8) . ?
N1 C1 1.503(6) . ?
N1 C5 1.514(7) . ?
N1 C6 1.502(7) . ?
N1 C15 1.518(7) . ?
N2 C9 1.509(8) . ?
N2 C10 1.539(7) . ?
N2 C14 1.491(6) . ?
N2 C16 1.424(7) . ?
C1 H1A 0.9700 . ?
C1 H1B 0.9700 . ?
C1 C2 1.506(10) . ?
C2 H2A 0.9700 . ?
C2 H2B 0.9700 . ?
C2 C3 1.492(11) . ?
C3 H3A 0.9700 . ?
C3 H3B 0.9700 . ?
C3 C4 1.477(10) . ?
C4 H4A 0.9700 . ?
C4 H4B 0.9700 . ?
C4 C5 1.500(8) . ?
C5 H5A 0.9700 . ?
C5 H5B 0.9700 . ?
C6 H6A 0.9700 . ?
C6 H6B 0.9700 . ?
C6 C7 1.484(7) . ?
C7 H7A 0.9700 . ?
C7 H7B 0.9700 . ?
C7 C8 1.506(8) . ?
C8 H8A 0.9700 . ?
C8 H8B 0.9700 . ?
C8 C9 1.436(6) . ?
C9 H9A 0.9700 . ?
C9 H9B 0.9700 . ?
C10 H10A 0.9700 . ?
C10 H10B 0.9700 . ?
C10 C11 1.416(6) . ?
C11 H11A 0.9700 . ?
C11 H11B 0.9700 . ?
C11 C12 1.477(5) . ?
C12 H12A 0.9700 . ?
C12 H12B 0.9700 . ?
C12 C13 1.481(5) . ?
C13 H13A 0.9700 . ?
C13 H13B 0.9700 . ?
C13 C14 1.442(6) . ?
C14 H14A 0.9700 . ?
C14 H14B 0.9700 . ?
C15 H15A 0.9600 . ?
C15 H15B 0.9600 . ?
C15 H15C 0.9600 . ?
C16 H16A 0.9600 . ?
C16 H16B 0.9600 . ?
C16 H16C 0.9600 . ?

loop_
_geom_hbond_atom_site_label_D
_geom_hbond_atom_site_label_H
_geom_hbond_atom_site_label_A
_geom_hbond_distance_DH
_geom_hbond_distance_HA
_geom_hbond_distance_DA
_geom_hbond_angle_DHA
_geom_hbond_site_symmetry_A
_geom_hbond_publ_flag
C1 H1A Br1 0.97 2.97 3.666(6) 129.7 . yes
C4 H4B Br1 0.97 3.12 4.087(7) 172.6 4_565 yes
C5 H5A Br2 0.97 3.09 4.023(5) 161.7 . yes
C5 H5B Br4 0.97 2.94 3.826(5) 153.0 3_666 yes
C8 H8A Br3 0.97 2.81 3.752(8) 165.0 2_646 yes
C9 H9A Br3 0.97 3.14 3.993(6) 147.8 3_666 yes
C10 H10B Br3 0.97 2.95 3.835(6) 152.9 3_666 yes
C14 H14B Br4 0.97 3.10 3.944(9) 146.5 4_565 yes
C15 H15A Br2 0.96 3.03 3.778(7) 135.7 3_666 yes
C16 H16B Br3 0.96 3.11 4.040(7) 163.2 2_646 yes
C16 H16C Br3 0.96 2.97 3.864(6) 155.9 3_666 yes

loop_
_geom_torsion_atom_site_label_1
_geom_torsion_atom_site_label_2
_geom_torsion_atom_site_label_3
_geom_torsion_atom_site_label_4
_geom_torsion
_geom_torsion_site_symmetry_1
_geom_torsion_site_symmetry_2
_geom_torsion_site_symmetry_3
_geom_torsion_site_symmetry_4
_geom_torsion_publ_flag
N1 C1 C2 C3 -54.3(9) . . . . ?
N1 C6 C7 C8 154.4(5) . . . . ?
N2 C10 C11 C12 49.0(8) . . . . ?
C1 N1 C5 C4 -55.1(6) . . . . ?
C1 N1 C6 C7 -179.6(5) . . . . ?
C1 C2 C3 C4 53.6(9) . . . . ?
C2 C3 C4 C5 -53.9(9) . . . . ?
C3 C4 C5 N1 56.3(8) . . . . ?
C5 N1 C1 C2 53.4(8) . . . . ?
C5 N1 C6 C7 57.0(6) . . . . ?
C6 N1 C1 C2 -72.1(8) . . . . ?
C6 N1 C5 C4 68.6(6) . . . . ?
C6 C7 C8 C9 178.1(6) . . . . ?
C7 C8 C9 N2 152.9(6) . . . . ?
C9 N2 C10 C11 -161.0(6) . . . . ?
C9 N2 C14 C13 155.4(6) . . . . ?
C10 N2 C9 C8 164.7(6) . . . . ?
C10 N2 C14 C13 45.6(9) . . . . ?
C10 C11 C12 C13 -48.2(8) . . . . ?
C11 C12 C13 C14 47.6(8) . . . . ?
C12 C13 C14 N2 -48.3(9) . . . . ?
C14 N2 C9 C8 48.7(8) . . . . ?
C14 N2 C10 C11 -46.6(8) . . . . ?
C15 N1 C1 C2 169.5(7) . . . . ?
C15 N1 C5 C4 -170.3(5) . . . . ?
C15 N1 C6 C7 -63.1(7) . . . . ?
C16 N2 C9 C8 -75.6(7) . . . . ?
C16 N2 C10 C11 79.3(7) . . . . ?
C16 N2 C14 C13 -80.3(7) . . . . ?
